data_7122286
loop_
_publ_author_name
'Luo, Beibei'
'Weng, Zhiqiang'

_publ_section_title
;
 Elemental tellurium mediated synthesis of 2-(trifluoromethyl)oxazoles
 using trifluoroacetic anhydride as reagent.
;
_journal_issue 76
_journal_name_full 'Chemical communications (Cambridge, England)'
_journal_page_first 10750
_journal_page_last 10753
_journal_paper_doi 10.1039/c8cc05670f
_journal_volume 54
_journal_year 2018
_chemical_formula_sum 'C10 H5 F3 N2 O3'
_chemical_formula_weight 258.16
_space_group_crystal_system monoclinic
_space_group_IT_number 14
_space_group_name_Hall '-P 2ybc'
_space_group_name_H-M_alt 'P 1 21/c 1'
_symmetry_space_group_name_Hall '-P 2ybc'
_symmetry_space_group_name_H-M 'P 1 21/c 1'
_atom_sites_solution_hydrogens difmap
_audit_creation_method SHELXL-2014
_audit_update_record
;
2018-04-10 deposited with the CCDC.
2018-09-03 downloaded from the CCDC.
;
_cell_angle_alpha 90
_cell_angle_beta 92.479(15)
_cell_angle_gamma 90
_cell_formula_units_Z 4
_cell_length_a 10.7939(16)
_cell_length_b 13.928(3)
_cell_length_c 6.9529(13)
_cell_measurement_reflns_used 1710
_cell_measurement_temperature 293(2)
_cell_measurement_theta_max 28.0430
_cell_measurement_theta_min 2.5240
_cell_volume 1044.3(3)
_computing_cell_refinement 'Bruker FRAMBO'
_computing_data_collection 'Bruker FRAMBO'
_computing_data_reduction 'Bruker SAINT'
_computing_molecular_graphics 'Bruker SHELXTL'
_computing_publication_material 'Bruker SHELXTL'
_computing_structure_refinement 'SHELXL-2014 (Sheldrick, 2014)'
_computing_structure_solution 'Bruker SHELXTL'
_diffrn_ambient_temperature 293(2)
_diffrn_detector_area_resol_mean 16.2083
_diffrn_measured_fraction_theta_full 0.973
_diffrn_measured_fraction_theta_max 1.000
_diffrn_measurement_device_type 'XtaLAB AFC11 (RCD3): quarter-chi single'
_diffrn_measurement_method '\w scans'
_diffrn_radiation_type MoK\a
_diffrn_radiation_wavelength 0.71073
_diffrn_reflns_av_R_equivalents 0.0636
_diffrn_reflns_av_unetI/netI 0.0511
_diffrn_reflns_Laue_measured_fraction_full 0.973
_diffrn_reflns_Laue_measured_fraction_max 1.000
_diffrn_reflns_limit_h_max 11
_diffrn_reflns_limit_h_min -12
_diffrn_reflns_limit_k_max 16
_diffrn_reflns_limit_k_min -14
_diffrn_reflns_limit_l_max 8
_diffrn_reflns_limit_l_min -7
_diffrn_reflns_number 6768
_diffrn_reflns_point_group_measured_fraction_full 0.973
_diffrn_reflns_point_group_measured_fraction_max 1.000
_diffrn_reflns_theta_full 25.242
_diffrn_reflns_theta_max 24.993
_diffrn_reflns_theta_min 1.888
_diffrn_source 'fine-focus sealed X-ray tube'
_exptl_absorpt_coefficient_mu 0.157
_exptl_absorpt_correction_T_max 1.00000
_exptl_absorpt_correction_T_min 0.12333
_exptl_absorpt_correction_type multi-scan
_exptl_absorpt_process_details
;
CrysAlisPro 1.171.39.28b (Rigaku Oxford Diffraction, 2015)
Empirical absorption correction using spherical harmonics,
 implemented in SCALE3 ABSPACK scaling algorithm.
;
_exptl_crystal_colour red
_exptl_crystal_density_diffrn 1.642
_exptl_crystal_density_method 'not measured'
_exptl_crystal_description Prism
_exptl_crystal_F_000 520
_exptl_crystal_size_max 0.3
_exptl_crystal_size_mid 0.25
_exptl_crystal_size_min 0.1
_refine_diff_density_max 0.368
_refine_diff_density_min -0.383
_refine_diff_density_rms 0.086
_refine_ls_extinction_method none
_refine_ls_goodness_of_fit_ref 1.104
_refine_ls_hydrogen_treatment refall
_refine_ls_matrix_type full
_refine_ls_number_parameters 183
_refine_ls_number_reflns 1842
_refine_ls_number_restraints 0
_refine_ls_restrained_S_all 1.104
_refine_ls_R_factor_all 0.0693
_refine_ls_R_factor_gt 0.0577
_refine_ls_shift/su_max 0.000
_refine_ls_shift/su_mean 0.000
_refine_ls_structure_factor_coef Fsqd
_refine_ls_weighting_details 'w=1/[\s^2^(Fo^2^)+(0.1300P)^2^] where P=(Fo^2^+2Fc^2^)/3'
_refine_ls_weighting_scheme calc
_refine_ls_wR_factor_gt 0.1669
_refine_ls_wR_factor_ref 0.1835
_reflns_Friedel_coverage 0.000
_reflns_number_gt 1474
_reflns_number_total 1842
_reflns_threshold_expression 'I > 2\s(I)'
_cod_data_source_file c8cc05670f2.cif
_cod_data_source_block 12
_cod_depositor_comments 'Adding full bibliography for 7122286.cif.'
_cod_database_code 7122286
_shelx_space_group_comment
;
The symmetry employed for this shelxl refinement is uniquely defined
by the following loop, which should always be used as a source of
symmetry information in preference to the above space-group names.
They are only intended as comments.
;
_oxdiff_exptl_absorpt_empirical_full_min 0.382
_oxdiff_exptl_absorpt_empirical_full_max 2.659
_oxdiff_exptl_absorpt_empirical_details
;
Empirical correction (ABSPACK) includes:
- Absorption correction using spherical harmonics
- Frame scaling
;
_shelxl_version_number 2014-3

loop_
_space_group_symop_operation_xyz
'x, y, z'
'-x, y+1/2, -z+1/2'
'-x, -y, -z'
'x, -y-1/2, z-1/2'

loop_
_atom_site_label
_atom_site_type_symbol
_atom_site_fract_x
_atom_site_fract_y
_atom_site_fract_z
_atom_site_U_iso_or_equiv
_atom_site_adp_type
_atom_site_occupancy
_atom_site_site_symmetry_order
_atom_site_calc_flag
O1 O 0.05600(13) 0.60395(10) 0.0023(2) 0.0351(5) Uani 1 1 d
C1 C -0.1472(2) 0.65093(16) -0.1198(3) 0.0379(6) Uani 1 1 d
N1 N 0.02735(15) 0.76162(12) -0.0311(2) 0.0279(5) Uani 1 1 d
F1 F -0.21001(14) 0.72609(11) -0.1789(3) 0.0689(6) Uani 1 1 d
O2 O 0.58190(17) 1.02567(14) 0.3213(3) 0.0529(6) Uani 1 1 d
N2 N 0.47784(18) 1.04719(14) 0.2562(3) 0.0390(6) Uani 1 1 d
C2 C -0.01997(19) 0.67782(14) -0.0484(3) 0.0294(5) Uani 1 1 d
F2 F -0.14438(14) 0.58877(12) -0.2652(2) 0.0626(5) Uani 1 1 d
O3 O 0.44099(17) 1.12956(13) 0.2401(3) 0.0565(6) Uani 1 1 d
F3 F -0.20858(13) 0.60669(11) 0.0146(2) 0.0603(5) Uani 1 1 d
C3 C 0.1638(2) 0.64865(15) 0.0589(3) 0.0315(6) Uani 1 1 d
C9 C 0.4357(2) 0.87497(17) 0.2094(3) 0.0355(6) Uani 1 1 d
C8 C 0.39409(19) 0.96869(15) 0.1943(3) 0.0314(6) Uani 1 1 d
C7 C 0.2771(2) 0.99186(16) 0.1239(3) 0.0309(5) Uani 1 1 d
C6 C 0.19667(19) 0.91819(14) 0.0696(3) 0.0287(5) Uani 1 1 d
C5 C 0.23494(18) 0.82245(13) 0.0869(3) 0.0251(5) Uani 1 1 d
H11 H 0.2560(19) 1.0600(17) 0.106(3) 0.030(5) Uiso 1 1 d
C10 C 0.3556(2) 0.80213(16) 0.1551(3) 0.0322(6) Uani 1 1 d
H14 H 0.386(2) 0.7456(19) 0.164(4) 0.037(6) Uiso 1 1 d
H16 H 0.520(3) 0.8697(18) 0.253(4) 0.049(7) Uiso 1 1 d
H18 H 0.226(2) 0.6134(16) 0.093(4) 0.033(6) Uiso 1 1 d
H4 H 0.118(2) 0.9310(16) 0.021(4) 0.029(5) Uiso 1 1 d
C4 C 0.14831(17) 0.74472(14) 0.0394(3) 0.0254(5) Uani 1 1 d

loop_
_atom_site_aniso_label
_atom_site_aniso_U_11
_atom_site_aniso_U_22
_atom_site_aniso_U_33
_atom_site_aniso_U_23
_atom_site_aniso_U_13
_atom_site_aniso_U_12
O1 0.0427(9) 0.0226(8) 0.0397(10) -0.0008(6) 0.0006(7) -0.0028(6)
C1 0.0431(13) 0.0328(12) 0.0375(14) -0.0018(10) -0.0005(10) -0.0071(9)
N1 0.0337(10) 0.0251(9) 0.0250(10) -0.0006(7) 0.0016(7) -0.0030(7)
F1 0.0481(9) 0.0440(9) 0.1116(16) 0.0120(9) -0.0302(9) -0.0041(7)
O2 0.0398(10) 0.0678(13) 0.0507(11) -0.0063(9) -0.0045(8) -0.0188(8)
N2 0.0416(12) 0.0464(13) 0.0293(11) -0.0053(9) 0.0061(9) -0.0164(9)
C2 0.0391(12) 0.0255(11) 0.0238(12) -0.0002(9) 0.0033(9) -0.0038(9)
F2 0.0622(10) 0.0722(11) 0.0525(10) -0.0255(8) -0.0062(8) -0.0216(8)
O3 0.0569(11) 0.0367(11) 0.0757(15) -0.0089(9) 0.0006(10) -0.0169(8)
F3 0.0488(9) 0.0799(12) 0.0525(11) 0.0086(8) 0.0055(7) -0.0278(7)
C3 0.0350(12) 0.0239(11) 0.0356(13) 0.0002(9) 0.0012(9) -0.0011(9)
C9 0.0315(12) 0.0397(13) 0.0353(13) -0.0002(10) 0.0016(9) -0.0016(9)
C8 0.0360(12) 0.0369(12) 0.0215(11) -0.0029(9) 0.0045(9) -0.0110(9)
C7 0.0411(12) 0.0256(11) 0.0260(12) 0.0018(8) 0.0019(9) -0.0043(9)
C6 0.0330(12) 0.0270(11) 0.0255(11) 0.0015(8) -0.0032(9) -0.0002(9)
C5 0.0315(11) 0.0260(10) 0.0181(10) -0.0011(8) 0.0031(8) -0.0003(8)
C10 0.0335(12) 0.0284(12) 0.0346(13) 0.0001(9) 0.0019(10) 0.0054(9)
C4 0.0312(11) 0.0254(11) 0.0198(11) -0.0005(8) 0.0039(8) 0.0001(8)

loop_
_atom_type_symbol
_atom_type_description
_atom_type_scat_dispersion_real
_atom_type_scat_dispersion_imag
_atom_type_scat_source
C C 0.0033 0.0016 'International Tables Vol C Tables 4.2.6.8 and 6.1.1.4'
H H 0.0000 0.0000 'International Tables Vol C Tables 4.2.6.8 and 6.1.1.4'
F F 0.0171 0.0103 'International Tables Vol C Tables 4.2.6.8 and 6.1.1.4'
N N 0.0061 0.0033 'International Tables Vol C Tables 4.2.6.8 and 6.1.1.4'
O O 0.0106 0.0060 'International Tables Vol C Tables 4.2.6.8 and 6.1.1.4'

loop_
_geom_angle_atom_site_label_1
_geom_angle_atom_site_label_2
_geom_angle_atom_site_label_3
_geom_angle
C2 O1 C3 103.19(16)
F1 C1 F3 109.12(19)
F1 C1 F2 108.1(2)
F3 C1 F2 105.19(18)
F1 C1 C2 111.28(18)
F3 C1 C2 111.44(19)
F2 C1 C2 111.44(18)
C2 N1 C4 104.09(16)
O3 N2 O2 123.56(19)
O3 N2 C8 118.64(19)
O2 N2 C8 117.80(19)
N1 C2 O1 115.77(19)
N1 C2 C1 128.4(2)
O1 C2 C1 115.84(18)
C4 C3 O1 108.82(19)
C10 C9 C8 118.5(2)
C7 C8 C9 122.66(19)
C7 C8 N2 118.27(19)
C9 C8 N2 119.07(19)
C8 C7 C6 118.6(2)
C7 C6 C5 120.2(2)
C10 C5 C6 119.34(19)
C10 C5 C4 120.39(18)
C6 C5 C4 120.24(18)
C9 C10 C5 120.7(2)
C3 C4 N1 108.14(18)
C3 C4 C5 129.45(19)
N1 C4 C5 122.37(17)

loop_
_geom_bond_atom_site_label_1
_geom_bond_atom_site_label_2
_geom_bond_distance
O1 C2 1.353(2)
O1 C3 1.362(3)
C1 F1 1.304(3)
C1 F3 1.321(3)
C1 F2 1.332(3)
C1 C2 1.488(3)
N1 C2 1.278(3)
N1 C4 1.395(3)
O2 N2 1.230(3)
N2 O3 1.218(3)
N2 C8 1.471(3)
C3 C4 1.355(3)
C9 C10 1.375(3)
C9 C8 1.383(3)
C8 C7 1.373(3)
C7 C6 1.386(3)
C6 C5 1.400(3)
C5 C10 1.395(3)
C5 C4 1.459(3)
